data_4101621
loop_
_publ_author_name
'Cheng, Jianhua'
'Ferguson, Michael J.'
'Takats, Josef'

_publ_section_title
;
 Synthesis and reaction of [(Tp(iPr2))LnH2]3 (Ln = Y, Lu) with CO:
 trinuclear cluster-bound propenolate en route to selective formation of
 propene.
;
_journal_issue 1
_journal_name_full 'Journal of the American Chemical Society'
_journal_page_first 2
_journal_page_last 3
_journal_paper_doi 10.1021/ja905679k
_journal_volume 132
_journal_year 2010
_chemical_formula_moiety 'C39 H76 B Lu N6 O Si2'
_chemical_formula_sum 'C39 H76 B Lu N6 O Si2'
_chemical_formula_weight 887.02
_chemical_name_systematic
; 
 ? 
;
_space_group_IT_number 19
_symmetry_cell_setting orthorhombic
_symmetry_space_group_name_Hall 'P 2ac 2ab'
_symmetry_space_group_name_H-M 'P 21 21 21'
_atom_sites_solution_hydrogens geom
_atom_sites_solution_primary direct
_atom_sites_solution_secondary difmap
_audit_creation_method SHELXL-97
_cell_angle_alpha 90.00
_cell_angle_beta 90.00
_cell_angle_gamma 90.00
_cell_formula_units_Z 4
_cell_length_a 15.3310(13)
_cell_length_b 16.5053(14)
_cell_length_c 18.4712(16)
_cell_measurement_reflns_used 9243
_cell_measurement_temperature 173(2)
_cell_measurement_theta_max 27.51
_cell_measurement_theta_min 2.47
_cell_volume 4674.0(7)
_computing_cell_refinement 'Bruker SAINT'
_computing_data_collection 'Bruker APEX2'
_computing_data_reduction 'Bruker SAINT'
_computing_molecular_graphics 'Bruker SHELXTL'
_computing_publication_material 'Bruker SHELXTL'
_computing_structure_refinement 'SHELXL-97 (Sheldrick, 2008)'
_computing_structure_solution 'SHELXS-97 (Sheldrick, 2008)'
_diffrn_ambient_temperature 173(2)
_diffrn_measured_fraction_theta_full 0.999
_diffrn_measured_fraction_theta_max 0.999
_diffrn_measurement_device_type 'Bruker APEX-II CCD'
_diffrn_measurement_method '\w scans'
_diffrn_radiation_monochromator graphite
_diffrn_radiation_source 'fine-focus sealed tube'
_diffrn_radiation_type MoK\a
_diffrn_radiation_wavelength 0.71073
_diffrn_reflns_av_R_equivalents 0.0198
_diffrn_reflns_av_sigmaI/netI 0.0233
_diffrn_reflns_limit_h_max 19
_diffrn_reflns_limit_h_min -19
_diffrn_reflns_limit_k_max 21
_diffrn_reflns_limit_k_min -21
_diffrn_reflns_limit_l_max 24
_diffrn_reflns_limit_l_min -24
_diffrn_reflns_number 40837
_diffrn_reflns_theta_full 27.53
_diffrn_reflns_theta_max 27.53
_diffrn_reflns_theta_min 1.65
_exptl_absorpt_coefficient_mu 2.197
_exptl_absorpt_correction_T_max 0.6053
_exptl_absorpt_correction_T_min 0.3224
_exptl_absorpt_correction_type integration
_exptl_absorpt_process_details 'SADABS (Sheldrick, 2008)'
_exptl_crystal_colour colourless
_exptl_crystal_density_diffrn 1.261
_exptl_crystal_density_method 'not measured'
_exptl_crystal_description block
_exptl_crystal_F_000 1856
_exptl_crystal_size_max 0.67
_exptl_crystal_size_mid 0.28
_exptl_crystal_size_min 0.25
_refine_diff_density_max 0.975
_refine_diff_density_min -0.482
_refine_diff_density_rms 0.048
_refine_ls_abs_structure_details 'Flack H D (1983), Acta Cryst. A39, 876-881. 4788 Friedel pairs.'
_refine_ls_abs_structure_Flack 0.005(3)
_refine_ls_extinction_method none
_refine_ls_goodness_of_fit_ref 1.035
_refine_ls_hydrogen_treatment constr
_refine_ls_matrix_type full
_refine_ls_number_parameters 505
_refine_ls_number_reflns 10708
_refine_ls_number_restraints 9
_refine_ls_restrained_S_all 1.034
_refine_ls_R_factor_all 0.0164
_refine_ls_R_factor_gt 0.0155
_refine_ls_shift/su_max 0.005
_refine_ls_shift/su_mean 0.000
_refine_ls_structure_factor_coef Fsqd
_refine_ls_weighting_details 'calc w=1/[\s^2^(Fo^2^)+(0.0204P)^2^+0.1131P] where P=(Fo^2^+2Fc^2^)/3'
_refine_ls_weighting_scheme calc
_refine_ls_wR_factor_gt 0.0386
_refine_ls_wR_factor_ref 0.0389
_reflns_number_gt 10405
_reflns_number_total 10708
_reflns_threshold_expression I>2\s(I)
_cod_data_source_file ja905679k_si_001.cif
_cod_data_source_block 1b
_cod_depositor_comments
;
The following automatic conversions were performed:

'_symmetry_cell_setting' value 'Orthorhombic' changed to
'orthorhombic' according to the built-in table from CIF Core
dictionary named 'cif_core.dic' version 2.4.1 from 2010-06-29.

Automatic conversion script
Id: cif_fix_values 1673 2011-04-08 12:14:43Z adriana 
;
_cod_database_code 4101621

loop_
_symmetry_equiv_pos_as_xyz
'x, y, z'
'-x+1/2, -y, z+1/2'
'-x, y+1/2, -z+1/2'
'x+1/2, -y+1/2, -z'

loop_
_atom_site_label
_atom_site_type_symbol
_atom_site_fract_x
_atom_site_fract_y
_atom_site_fract_z
_atom_site_U_iso_or_equiv
_atom_site_adp_type
_atom_site_occupancy
_atom_site_symmetry_multiplicity
_atom_site_calc_flag
_atom_site_refinement_flags
_atom_site_disorder_assembly
_atom_site_disorder_group
Lu Lu 0.507051(4) 0.530159(4) 0.607775(4) 0.02000(2) Uani 1 1 d . . .
Si1 Si 0.46055(3) 0.53103(4) 0.40354(3) 0.02909(11) Uani 1 1 d . . .
Si2 Si 0.24834(3) 0.46895(4) 0.61705(3) 0.03518(12) Uani 1 1 d . . .
O O 0.46261(9) 0.66137(8) 0.64196(7) 0.0282(3) Uani 1 1 d . E .
N11 N 0.62424(10) 0.51555(9) 0.76062(8) 0.0235(3) Uani 1 1 d . C .
N12 N 0.53980(9) 0.52286(9) 0.73646(8) 0.0232(3) Uani 1 1 d . . .
N21 N 0.68083(10) 0.42697(9) 0.65939(8) 0.0233(3) Uani 1 1 d . B .
N22 N 0.60328(10) 0.41823(9) 0.62211(8) 0.0244(3) Uani 1 1 d . . .
N31 N 0.71169(10) 0.57903(10) 0.65701(9) 0.0256(3) Uani 1 1 d . C .
N32 N 0.64476(10) 0.60497(9) 0.61301(9) 0.0232(3) Uani 1 1 d . . .
C1 C 0.53450(12) 0.52266(12) 0.48091(10) 0.0262(4) Uani 1 1 d . . .
H1A H 0.5797 0.5643 0.4720 0.031 Uiso 1 1 calc R . .
H1B H 0.5641 0.4699 0.4741 0.031 Uiso 1 1 calc R . .
C2 C 0.36813(12) 0.46693(13) 0.61234(12) 0.0329(4) Uani 1 1 d . . .
H2A H 0.3743 0.4315 0.5694 0.039 Uiso 1 1 calc R . .
H2C H 0.3791 0.4301 0.6536 0.039 Uiso 1 1 calc R . .
C3 C 0.38045(17) 0.61537(15) 0.41797(14) 0.0495(6) Uani 1 1 d . . .
H3A H 0.3480 0.6058 0.4629 0.059 Uiso 1 1 calc R . .
H3B H 0.3397 0.6174 0.3771 0.059 Uiso 1 1 calc R . .
H3C H 0.4118 0.6670 0.4215 0.059 Uiso 1 1 calc R . .
C4 C 0.39995(17) 0.43420(15) 0.38891(15) 0.0485(6) Uani 1 1 d . . .
H4A H 0.4416 0.3902 0.3804 0.058 Uiso 1 1 calc R . .
H4B H 0.3616 0.4398 0.3468 0.058 Uiso 1 1 calc R . .
H4C H 0.3649 0.4219 0.4319 0.058 Uiso 1 1 calc R . .
C5 C 0.5177(2) 0.55521(19) 0.31518(12) 0.0623(8) Uani 1 1 d . . .
H5A H 0.5593 0.5120 0.3037 0.075 Uiso 1 1 calc R . .
H5B H 0.5489 0.6068 0.3198 0.075 Uiso 1 1 calc R . .
H5C H 0.4745 0.5594 0.2763 0.075 Uiso 1 1 calc R . .
C6 C 0.19910(17) 0.4757(2) 0.52470(14) 0.0651(8) Uani 1 1 d . . .
H6A H 0.2207 0.4310 0.4948 0.078 Uiso 1 1 calc R . .
H6B H 0.2153 0.5275 0.5024 0.078 Uiso 1 1 calc R . .
H6C H 0.1354 0.4723 0.5285 0.078 Uiso 1 1 calc R . .
C7 C 0.20050(16) 0.55495(17) 0.67060(16) 0.0560(7) Uani 1 1 d . . .
H7A H 0.2242 0.5541 0.7199 0.067 Uiso 1 1 calc R . .
H7B H 0.1369 0.5491 0.6725 0.067 Uiso 1 1 calc R . .
H7C H 0.2154 0.6065 0.6473 0.067 Uiso 1 1 calc R . .
C8 C 0.2020(2) 0.37409(18) 0.65817(17) 0.0653(9) Uani 1 1 d . . .
H8A H 0.2238 0.3268 0.6317 0.078 Uiso 1 1 calc R . .
H8B H 0.1382 0.3756 0.6552 0.078 Uiso 1 1 calc R . .
H8C H 0.2198 0.3704 0.7090 0.078 Uiso 1 1 calc R . .
C13 C 0.48896(12) 0.52629(10) 0.79551(9) 0.0253(3) Uani 1 1 d . . .
C14 C 0.54036(13) 0.52077(13) 0.85732(11) 0.0322(4) Uani 1 1 d . . .
H14 H 0.5206 0.5216 0.9061 0.039 Uiso 1 1 calc R . .
C15 C 0.62539(13) 0.51384(11) 0.83422(11) 0.0289(4) Uani 1 1 d . . .
C16 C 0.70716(14) 0.51022(14) 0.87862(11) 0.0410(5) Uani 1 1 d D . .
H16 H 0.7478 0.4710 0.8548 0.049 Uiso 1 1 calc R . .
C16A C 0.68918(19) 0.4796(2) 0.95487(13) 0.0728(10) Uani 1 1 d D . .
H16A H 0.7438 0.4781 0.9824 0.087 Uiso 1 1 calc R . .
H16B H 0.6642 0.4251 0.9524 0.087 Uiso 1 1 calc R . .
H16C H 0.6479 0.5161 0.9789 0.087 Uiso 1 1 calc R . .
C16B C 0.75121(19) 0.59169(18) 0.87989(18) 0.0755(9) Uani 1 1 d D . .
H16D H 0.7643 0.6087 0.8302 0.091 Uiso 1 1 calc R . .
H16E H 0.8055 0.5880 0.9077 0.091 Uiso 1 1 calc R . .
H16F H 0.7125 0.6315 0.9026 0.091 Uiso 1 1 calc R . .
C17 C 0.39135(12) 0.53345(13) 0.79050(10) 0.0281(4) Uani 1 1 d . . .
H17 H 0.3751 0.5422 0.7386 0.034 Uiso 1 1 calc R . .
C17A C 0.34792(16) 0.45549(13) 0.81691(13) 0.0414(5) Uani 1 1 d . . .
H17A H 0.3696 0.4095 0.7885 0.050 Uiso 1 1 calc R . .
H17B H 0.2846 0.4599 0.8110 0.050 Uiso 1 1 calc R . .
H17C H 0.3618 0.4471 0.8681 0.050 Uiso 1 1 calc R . .
C17B C 0.35747(14) 0.60518(13) 0.83495(12) 0.0360(5) Uani 1 1 d . . .
H17D H 0.3837 0.6554 0.8169 0.043 Uiso 1 1 calc R . .
H17E H 0.3732 0.5976 0.8859 0.043 Uiso 1 1 calc R . .
H17F H 0.2939 0.6084 0.8304 0.043 Uiso 1 1 calc R . .
C23 C 0.60634(14) 0.34522(11) 0.58976(10) 0.0264(4) Uani 1 1 d . . .
C24 C 0.68546(12) 0.30790(11) 0.60516(12) 0.0303(4) Uani 1 1 d . . .
H24 H 0.7046 0.2564 0.5885 0.036 Uiso 1 1 calc R . .
C25 C 0.73071(13) 0.36042(12) 0.64937(10) 0.0260(4) Uani 1 1 d . B .
C26 C 0.82168(13) 0.35113(13) 0.67954(13) 0.0341(5) Uani 1 1 d . . .
H26A H 0.8231 0.3784 0.7279 0.041 Uiso 0.60 1 calc PR A 1
H26B H 0.8438 0.4040 0.6986 0.041 Uiso 0.40 1 d PR A 2
C26A C 0.8874(2) 0.3957(3) 0.6294(2) 0.0468(10) Uani 0.60 1 d P B 1
H26C H 0.9465 0.3896 0.6488 0.056 Uiso 0.60 1 calc PR B 1
H26D H 0.8724 0.4534 0.6272 0.056 Uiso 0.60 1 calc PR B 1
H26E H 0.8847 0.3724 0.5807 0.056 Uiso 0.60 1 calc PR B 1
C26B C 0.8489(3) 0.2663(2) 0.6901(3) 0.0503(11) Uani 0.60 1 d P B 1
H26F H 0.8096 0.2400 0.7247 0.060 Uiso 0.60 1 calc PR B 1
H26G H 0.9086 0.2650 0.7089 0.060 Uiso 0.60 1 calc PR B 1
H26H H 0.8465 0.2376 0.6437 0.060 Uiso 0.60 1 calc PR B 1
C26C C 0.8815(4) 0.3176(6) 0.6213(4) 0.078(3) Uani 0.40 1 d P B 2
H26I H 0.8880 0.3577 0.5826 0.093 Uiso 0.40 1 calc PR B 2
H26J H 0.8564 0.2678 0.6015 0.093 Uiso 0.40 1 calc PR B 2
H26K H 0.9388 0.3058 0.6424 0.093 Uiso 0.40 1 calc PR B 2
C26D C 0.8169(6) 0.2833(5) 0.7402(4) 0.076(3) Uani 0.40 1 d P B 2
H26L H 0.8750 0.2754 0.7613 0.091 Uiso 0.40 1 calc PR B 2
H26M H 0.7968 0.2323 0.7186 0.091 Uiso 0.40 1 calc PR B 2
H26N H 0.7761 0.3001 0.7781 0.091 Uiso 0.40 1 calc PR B 2
C27 C 0.53123(13) 0.31336(11) 0.54549(11) 0.0321(4) Uani 1 1 d . . .
H27 H 0.4974 0.3608 0.5270 0.039 Uiso 1 1 calc R . .
C27A C 0.56421(18) 0.26550(16) 0.48035(13) 0.0504(7) Uani 1 1 d . . .
H27A H 0.6036 0.2995 0.4517 0.060 Uiso 1 1 calc R . .
H27B H 0.5146 0.2489 0.4503 0.060 Uiso 1 1 calc R . .
H27C H 0.5956 0.2173 0.4971 0.060 Uiso 1 1 calc R . .
C27B C 0.46950(15) 0.26107(14) 0.59067(13) 0.0445(6) Uani 1 1 d . . .
H27D H 0.4475 0.2928 0.6317 0.053 Uiso 1 1 calc R . .
H27E H 0.5010 0.2135 0.6087 0.053 Uiso 1 1 calc R . .
H27F H 0.4204 0.2434 0.5606 0.053 Uiso 1 1 calc R . .
C33 C 0.67433(13) 0.66923(11) 0.57652(11) 0.0262(4) Uani 1 1 d . . .
C34 C 0.76012(13) 0.68510(12) 0.59644(12) 0.0370(5) Uani 1 1 d . C .
H34 H 0.7963 0.7273 0.5785 0.044 Uiso 1 1 calc R . .
C35 C 0.78210(14) 0.62789(13) 0.64702(12) 0.0343(5) Uani 1 1 d . . .
C36A C 0.8680(5) 0.6271(5) 0.6843(5) 0.040(2) Uani 0.60 1 d PD C 1
H36A H 0.8709 0.5760 0.7134 0.048 Uiso 0.60 1 calc PR C 1
C36B C 0.8780(5) 0.6973(6) 0.7370(5) 0.064(2) Uani 0.60 1 d PD C 1
H36B H 0.9341 0.6929 0.7622 0.076 Uiso 0.60 1 calc PR C 1
H36C H 0.8305 0.6958 0.7725 0.076 Uiso 0.60 1 calc PR C 1
H36D H 0.8758 0.7486 0.7104 0.076 Uiso 0.60 1 calc PR C 1
C36C C 0.9426(3) 0.6249(3) 0.6313(3) 0.0643(16) Uani 0.60 1 d PD C 1
H36E H 0.9365 0.5775 0.5998 0.077 Uiso 0.60 1 calc PR C 1
H36F H 0.9979 0.6216 0.6578 0.077 Uiso 0.60 1 calc PR C 1
H36G H 0.9419 0.6743 0.6019 0.077 Uiso 0.60 1 calc PR C 1
C36D C 0.8715(7) 0.6048(7) 0.6847(8) 0.043(3) Uani 0.40 1 d PD C 2
H36H H 0.8601 0.5654 0.7248 0.052 Uiso 0.40 1 calc PR C 2
C36E C 0.9099(9) 0.6822(9) 0.7162(10) 0.105(6) Uani 0.40 1 d PD C 2
H36I H 0.8684 0.7060 0.7505 0.126 Uiso 0.40 1 calc PR C 2
H36J H 0.9214 0.7208 0.6770 0.126 Uiso 0.40 1 calc PR C 2
H36K H 0.9645 0.6696 0.7413 0.126 Uiso 0.40 1 calc PR C 2
C36F C 0.9328(6) 0.5670(7) 0.6307(5) 0.099(4) Uani 0.40 1 d PD C 2
H36L H 0.9900 0.5590 0.6532 0.119 Uiso 0.40 1 calc PR C 2
H36M H 0.9388 0.6029 0.5887 0.119 Uiso 0.40 1 calc PR C 2
H36N H 0.9094 0.5147 0.6149 0.119 Uiso 0.40 1 calc PR C 2
C37 C 0.62098(14) 0.71514(12) 0.52168(11) 0.0312(4) Uani 1 1 d . . .
H37 H 0.5616 0.6902 0.5190 0.037 Uiso 1 1 calc R . .
C37A C 0.61120(18) 0.80435(13) 0.54328(14) 0.0463(6) Uani 1 1 d . . .
H37A H 0.5826 0.8079 0.5906 0.056 Uiso 1 1 calc R . .
H37B H 0.5758 0.8326 0.5070 0.056 Uiso 1 1 calc R . .
H37C H 0.6690 0.8296 0.5460 0.056 Uiso 1 1 calc R . .
C37B C 0.66273(16) 0.71143(14) 0.44650(12) 0.0427(5) Uani 1 1 d . . .
H37D H 0.6687 0.6547 0.4315 0.051 Uiso 1 1 calc R . .
H37E H 0.7205 0.7368 0.4481 0.051 Uiso 1 1 calc R . .
H37F H 0.6258 0.7403 0.4117 0.051 Uiso 1 1 calc R . .
C41 C 0.50107(14) 0.71230(10) 0.69866(9) 0.0295(4) Uani 1 1 d . E .
H41A H 0.5613 0.7280 0.6855 0.035 Uiso 1 1 calc R . .
H41B H 0.5026 0.6829 0.7454 0.035 Uiso 1 1 calc R . .
C42 C 0.44312(15) 0.78682(13) 0.70432(13) 0.0392(5) Uani 1 1 d . . .
H42A H 0.4676 0.8327 0.6764 0.047 Uiso 0.60 1 calc PR D 1
H42B H 0.4354 0.8036 0.7554 0.047 Uiso 0.60 1 calc PR D 1
H42C H 0.4037 0.7832 0.7466 0.047 Uiso 0.40 1 d PR D 2
H42D H 0.4784 0.8369 0.7082 0.047 Uiso 0.40 1 d PR D 2
C43A C 0.3554(3) 0.7571(2) 0.6710(2) 0.0403(9) Uani 0.60 1 d P E 1
H43A H 0.3192 0.7286 0.7074 0.048 Uiso 0.60 1 calc PR E 1
H43B H 0.3216 0.8027 0.6504 0.048 Uiso 0.60 1 calc PR E 1
C43B C 0.3967(4) 0.7869(4) 0.6336(4) 0.0483(15) Uani 0.40 1 d P E 2
H43C H 0.3393 0.8139 0.6381 0.058 Uiso 0.40 1 calc PR E 2
H43D H 0.4315 0.8156 0.5964 0.058 Uiso 0.40 1 calc PR E 2
C44 C 0.38567(15) 0.70126(14) 0.61399(14) 0.0424(6) Uani 1 1 d . . .
H44A H 0.3399 0.6609 0.6026 0.051 Uiso 0.60 1 calc PR E 1
H44B H 0.3999 0.7316 0.5693 0.051 Uiso 0.60 1 calc PR E 1
H44C H 0.3321 0.6768 0.6344 0.051 Uiso 0.40 1 d PR E 2
H44D H 0.3834 0.6971 0.5606 0.051 Uiso 0.40 1 d PR E 2
B B 0.69947(14) 0.50344(13) 0.70593(12) 0.0248(4) Uani 1 1 d . . .
H1 H 0.7547 0.4943 0.7336 0.030 Uiso 1 1 calc R C .

loop_
_atom_site_aniso_label
_atom_site_aniso_U_11
_atom_site_aniso_U_22
_atom_site_aniso_U_33
_atom_site_aniso_U_23
_atom_site_aniso_U_13
_atom_site_aniso_U_12
Lu 0.01809(3) 0.02067(3) 0.02125(4) -0.00015(3) -0.00154(3) 0.00068(3)
Si1 0.0296(2) 0.0335(3) 0.0241(3) -0.0011(2) -0.0015(2) 0.0009(2)
Si2 0.0223(2) 0.0481(3) 0.0351(3) 0.0018(3) -0.0016(2) -0.0083(3)
O 0.0258(7) 0.0269(7) 0.0319(7) -0.0057(6) -0.0042(6) 0.0033(5)
N11 0.0220(7) 0.0253(8) 0.0232(8) -0.0014(6) -0.0042(6) 0.0036(6)
N12 0.0191(7) 0.0258(8) 0.0247(8) -0.0003(6) -0.0014(6) 0.0035(6)
N21 0.0215(8) 0.0227(8) 0.0256(8) -0.0013(6) -0.0015(6) 0.0034(6)
N22 0.0227(7) 0.0250(8) 0.0255(8) -0.0021(6) -0.0043(6) 0.0001(6)
N31 0.0197(8) 0.0274(8) 0.0298(9) -0.0031(7) -0.0042(6) -0.0009(6)
N32 0.0201(7) 0.0234(7) 0.0262(8) -0.0032(7) 0.0003(7) -0.0009(6)
C1 0.0249(9) 0.0263(9) 0.0273(9) -0.0010(8) 0.0008(7) -0.0028(8)
C2 0.0268(9) 0.0366(10) 0.0353(11) -0.0062(11) 0.0005(8) -0.0034(9)
C3 0.0441(14) 0.0487(14) 0.0557(16) -0.0009(11) -0.0112(12) 0.0141(11)
C4 0.0461(13) 0.0483(13) 0.0510(15) -0.0101(12) -0.0133(13) -0.0079(10)
C5 0.0622(18) 0.095(2) 0.0300(12) 0.0041(12) 0.0033(12) -0.0039(16)
C6 0.0383(13) 0.108(2) 0.0486(15) 0.0064(17) -0.0127(11) -0.0045(17)
C7 0.0258(12) 0.0778(19) 0.0644(17) -0.0089(15) 0.0028(12) 0.0063(11)
C8 0.0617(19) 0.0665(19) 0.068(2) 0.0098(15) 0.0039(16) -0.0325(16)
C13 0.0291(9) 0.0232(8) 0.0234(8) 0.0017(6) 0.0002(7) 0.0024(9)
C14 0.0346(10) 0.0383(11) 0.0236(10) 0.0017(8) 0.0006(8) 0.0069(9)
C15 0.0326(10) 0.0286(10) 0.0255(10) -0.0025(8) -0.0042(8) 0.0064(8)
C16 0.0359(11) 0.0580(14) 0.0290(11) -0.0083(10) -0.0110(9) 0.0149(10)
C16A 0.0633(18) 0.122(3) 0.0325(13) 0.0048(16) -0.0122(12) 0.039(2)
C16B 0.0590(18) 0.078(2) 0.089(2) -0.0177(19) -0.0313(17) -0.0051(16)
C17 0.0252(9) 0.0324(10) 0.0266(9) 0.0037(9) 0.0015(7) 0.0022(9)
C17A 0.0420(12) 0.0390(13) 0.0432(13) 0.0060(10) 0.0047(10) -0.0058(10)
C17B 0.0284(11) 0.0374(12) 0.0424(13) -0.0023(9) 0.0078(9) 0.0029(9)
C23 0.0315(10) 0.0205(9) 0.0271(10) 0.0001(7) 0.0009(8) 0.0016(8)
C24 0.0306(10) 0.0229(9) 0.0376(11) -0.0034(9) 0.0030(10) 0.0041(7)
C25 0.0229(10) 0.0262(10) 0.0291(10) 0.0008(8) 0.0027(8) 0.0037(8)
C26 0.0250(10) 0.0371(11) 0.0403(12) -0.0037(10) -0.0024(9) 0.0101(9)
C26A 0.0275(19) 0.053(3) 0.060(3) -0.001(2) 0.0042(17) 0.0004(17)
C26B 0.032(2) 0.038(2) 0.081(4) 0.004(2) -0.009(2) 0.0118(17)
C26C 0.031(3) 0.132(8) 0.071(5) -0.021(5) 0.000(3) 0.023(4)
C26D 0.058(5) 0.099(7) 0.070(6) 0.037(5) -0.027(4) -0.003(5)
C27 0.0343(11) 0.0249(9) 0.0371(11) -0.0026(8) -0.0079(9) -0.0005(8)
C27A 0.0576(16) 0.0467(15) 0.0469(14) -0.0190(12) -0.0064(12) -0.0039(12)
C27B 0.0368(12) 0.0404(12) 0.0563(15) 0.0043(10) -0.0121(10) -0.0095(9)
C33 0.0257(10) 0.0232(9) 0.0296(10) -0.0035(7) 0.0045(8) -0.0040(7)
C34 0.0307(10) 0.0333(10) 0.0469(13) 0.0044(9) -0.0012(10) -0.0100(8)
C35 0.0240(10) 0.0363(11) 0.0425(12) -0.0035(9) -0.0026(9) -0.0059(8)
C36A 0.033(3) 0.025(4) 0.061(4) 0.008(3) -0.007(3) -0.004(2)
C36B 0.060(5) 0.056(3) 0.075(4) -0.011(3) -0.039(3) -0.011(4)
C36C 0.024(2) 0.066(3) 0.103(5) 0.014(3) -0.002(2) 0.002(2)
C36D 0.022(4) 0.032(7) 0.075(6) 0.020(4) -0.024(4) -0.014(4)
C36E 0.070(10) 0.074(10) 0.171(17) 0.013(9) -0.071(10) -0.020(7)
C36F 0.035(4) 0.174(12) 0.088(7) 0.028(8) 0.002(4) 0.019(7)
C37 0.0302(11) 0.0293(10) 0.0342(11) 0.0042(8) 0.0018(9) -0.0039(8)
C37A 0.0584(16) 0.0271(11) 0.0534(15) 0.0072(10) 0.0073(13) 0.0014(10)
C37B 0.0480(14) 0.0399(12) 0.0401(13) 0.0066(10) 0.0066(11) -0.0065(11)
C41 0.0334(10) 0.0264(8) 0.0287(9) -0.0042(6) 0.0001(9) 0.0004(9)
C42 0.0464(13) 0.0288(11) 0.0426(13) -0.0053(9) -0.0001(11) 0.0039(9)
C43A 0.038(2) 0.043(2) 0.039(2) -0.0012(18) -0.0038(18) 0.0163(17)
C43B 0.037(3) 0.045(3) 0.064(4) 0.006(3) -0.004(3) 0.016(3)
C44 0.0386(12) 0.0375(12) 0.0510(14) -0.0056(11) -0.0129(12) 0.0147(9)
B 0.0200(10) 0.0270(10) 0.0276(11) -0.0035(8) -0.0048(8) 0.0030(8)

loop_
_atom_type_symbol
_atom_type_description
_atom_type_scat_dispersion_real
_atom_type_scat_dispersion_imag
_atom_type_scat_source
C C 0.0033 0.0016 'International Tables Vol C Tables 4.2.6.8 and 6.1.1.4'
H H 0.0000 0.0000 'International Tables Vol C Tables 4.2.6.8 and 6.1.1.4'
B B 0.0013 0.0007 'International Tables Vol C Tables 4.2.6.8 and 6.1.1.4'
N N 0.0061 0.0033 'International Tables Vol C Tables 4.2.6.8 and 6.1.1.4'
O O 0.0106 0.0060 'International Tables Vol C Tables 4.2.6.8 and 6.1.1.4'
Si Si 0.0817 0.0704 'International Tables Vol C Tables 4.2.6.8 and 6.1.1.4'
Lu Lu -0.4720 5.8584 'International Tables Vol C Tables 4.2.6.8 and 6.1.1.4'

loop_
_geom_angle_atom_site_label_1
_geom_angle_atom_site_label_2
_geom_angle_atom_site_label_3
_geom_angle
_geom_angle_site_symmetry_1
_geom_angle_site_symmetry_3
_geom_angle_publ_flag
O Lu C2 97.77(6) . . ?
O Lu N22 149.67(5) . . ?
C2 Lu N22 102.18(7) . . ?
O Lu C1 111.23(6) . . ?
C2 Lu C1 99.82(7) . . ?
N22 Lu C1 87.69(6) . . ?
O Lu N12 80.99(5) . . ?
C2 Lu N12 97.40(6) . . ?
N22 Lu N12 74.03(5) . . ?
C1 Lu N12 157.15(5) . . ?
O Lu N32 77.01(5) . . ?
C2 Lu N32 173.98(6) . . ?
N22 Lu N32 81.52(5) . . ?
C1 Lu N32 85.00(6) . . ?
N12 Lu N32 78.95(5) . . ?
C1 Si1 C4 110.89(11) . . ?
C1 Si1 C3 110.54(10) . . ?
C4 Si1 C3 109.26(12) . . ?
C1 Si1 C5 113.71(11) . . ?
C4 Si1 C5 106.59(13) . . ?
C3 Si1 C5 105.60(13) . . ?
C2 Si2 C6 111.18(11) . . ?
C2 Si2 C7 115.37(11) . . ?
C6 Si2 C7 106.11(14) . . ?
C2 Si2 C8 112.42(13) . . ?
C6 Si2 C8 105.44(14) . . ?
C7 Si2 C8 105.61(13) . . ?
C44 O C41 108.78(15) . . ?
C44 O Lu 123.95(12) . . ?
C41 O Lu 127.01(11) . . ?
C15 N11 N12 109.79(15) . . ?
C15 N11 B 129.85(16) . . ?
N12 N11 B 120.11(14) . . ?
C13 N12 N11 106.67(14) . . ?
C13 N12 Lu 132.25(12) . . ?
N11 N12 Lu 121.06(11) . . ?
C25 N21 N22 109.52(15) . . ?
C25 N21 B 129.20(16) . . ?
N22 N21 B 121.26(14) . . ?
C23 N22 N21 106.54(15) . . ?
C23 N22 Lu 131.88(13) . . ?
N21 N22 Lu 120.54(11) . . ?
C35 N31 N32 109.09(16) . . ?
C35 N31 B 130.66(17) . . ?
N32 N31 B 120.24(15) . . ?
C33 N32 N31 106.96(15) . . ?
C33 N32 Lu 132.32(13) . . ?
N31 N32 Lu 120.61(11) . . ?
Si1 C1 Lu 130.88(9) . . ?
Si2 C2 Lu 152.87(12) . . ?
N12 C13 C14 109.60(16) . . ?
N12 C13 C17 122.09(16) . . ?
C14 C13 C17 128.30(17) . . ?
C15 C14 C13 106.72(17) . . ?
N11 C15 C14 107.21(17) . . ?
N11 C15 C16 123.96(18) . . ?
C14 C15 C16 128.72(19) . . ?
C15 C16 C16B 110.37(19) . . ?
C15 C16 C16A 111.6(2) . . ?
C16B C16 C16A 111.3(2) . . ?
C13 C17 C17A 110.34(17) . . ?
C13 C17 C17B 111.41(17) . . ?
C17A C17 C17B 109.38(16) . . ?
N22 C23 C24 109.67(17) . . ?
N22 C23 C27 121.78(17) . . ?
C24 C23 C27 128.55(18) . . ?
C25 C24 C23 106.36(17) . . ?
N21 C25 C24 107.91(17) . . ?
N21 C25 C26 123.71(18) . . ?
C24 C25 C26 128.29(18) . . ?
C26B C26 C25 114.0(2) . . ?
C25 C26 C26C 109.5(3) . . ?
C26B C26 C26A 110.2(3) . . ?
C25 C26 C26A 109.3(2) . . ?
C25 C26 C26D 106.9(4) . . ?
C26C C26 C26D 105.7(6) . . ?
C23 C27 C27A 110.82(18) . . ?
C23 C27 C27B 111.95(17) . . ?
C27A C27 C27B 110.08(18) . . ?
N32 C33 C34 109.70(18) . . ?
N32 C33 C37 123.67(17) . . ?
C34 C33 C37 126.63(18) . . ?
C35 C34 C33 106.45(18) . . ?
N31 C35 C34 107.81(19) . . ?
N31 C35 C36A 129.4(4) . . ?
C34 C35 C36A 122.7(4) . . ?
N31 C35 C36D 119.0(5) . . ?
C34 C35 C36D 132.7(5) . . ?
C35 C36A C36C 111.8(7) . . ?
C35 C36A C36B 112.2(6) . . ?
C36C C36A C36B 111.0(3) . . ?
C36F C36D C36E 111.1(3) . . ?
C36F C36D C35 110.4(10) . . ?
C36E C36D C35 107.5(10) . . ?
C33 C37 C37B 111.28(17) . . ?
C33 C37 C37A 111.18(19) . . ?
C37B C37 C37A 108.40(17) . . ?
O C41 C42 106.13(16) . . ?
C43B C42 C41 102.7(3) . . ?
C41 C42 C43A 102.9(2) . . ?
C44 C43A C42 101.9(3) . . ?
C44 C43B C42 105.7(4) . . ?
O C44 C43B 104.8(3) . . ?
O C44 C43A 106.6(2) . . ?
N11 B N31 111.50(15) . . ?
N11 B N21 109.22(15) . . ?
N31 B N21 110.68(15) . . ?

loop_
_geom_bond_atom_site_label_1
_geom_bond_atom_site_label_2
_geom_bond_distance
_geom_bond_site_symmetry_2
_geom_bond_publ_flag
Lu O 2.3565(13) . ?
Lu C2 2.3732(19) . ?
Lu N22 2.3789(16) . ?
Lu C1 2.3841(18) . ?
Lu N12 2.4324(15) . ?
Lu N32 2.4476(15) . ?
Si1 C1 1.8294(19) . ?
Si1 C4 1.868(2) . ?
Si1 C3 1.875(2) . ?
Si1 C5 1.895(2) . ?
Si2 C2 1.8389(19) . ?
Si2 C6 1.869(3) . ?
Si2 C7 1.879(3) . ?
Si2 C8 1.880(3) . ?
O C44 1.446(2) . ?
O C41 1.467(2) . ?
N11 C15 1.360(3) . ?
N11 N12 1.375(2) . ?
N11 B 1.546(3) . ?
N12 C13 1.342(2) . ?
N21 C25 1.351(2) . ?
N21 N22 1.381(2) . ?
N21 B 1.554(2) . ?
N22 C23 1.346(2) . ?
N31 C35 1.360(3) . ?
N31 N32 1.377(2) . ?
N31 B 1.552(3) . ?
N32 C33 1.336(2) . ?
C13 C14 1.390(3) . ?
C13 C17 1.504(3) . ?
C14 C15 1.376(3) . ?
C15 C16 1.499(3) . ?
C16 C16B 1.505(3) . ?
C16 C16A 1.521(3) . ?
C17 C17A 1.529(3) . ?
C17 C17B 1.532(3) . ?
C23 C24 1.390(3) . ?
C23 C27 1.507(3) . ?
C24 C25 1.378(3) . ?
C25 C26 1.510(3) . ?
C26 C26B 1.473(4) . ?
C26 C26C 1.518(7) . ?
C26 C26A 1.553(4) . ?
C26 C26D 1.586(7) . ?
C27 C27A 1.526(3) . ?
C27 C27B 1.529(3) . ?
C33 C34 1.391(3) . ?
C33 C37 1.506(3) . ?
C34 C35 1.370(3) . ?
C35 C36A 1.487(11) . ?
C35 C36D 1.584(15) . ?
C36A C36C 1.506(3) . ?
C36A C36B 1.522(3) . ?
C36D C36F 1.506(3) . ?
C36D C36E 1.522(3) . ?
C37 C37B 1.530(3) . ?
C37 C37A 1.533(3) . ?
C41 C42 1.521(3) . ?
C42 C43B 1.487(7) . ?
C42 C43A 1.558(4) . ?
C43A C44 1.475(4) . ?
C43B C44 1.469(7) . ?

loop_
_geom_torsion_atom_site_label_1
_geom_torsion_atom_site_label_2
_geom_torsion_atom_site_label_3
_geom_torsion_atom_site_label_4
_geom_torsion
_geom_torsion_site_symmetry_1
_geom_torsion_site_symmetry_2
_geom_torsion_site_symmetry_3
_geom_torsion_site_symmetry_4
_geom_torsion_publ_flag
C2 Lu O C44 -43.67(17) . . . . ?
N22 Lu O C44 -174.59(16) . . . . ?
C1 Lu O C44 60.08(17) . . . . ?
N12 Lu O C44 -139.98(16) . . . . ?
N32 Lu O C44 139.37(17) . . . . ?
C2 Lu O C41 129.76(14) . . . . ?
N22 Lu O C41 -1.2(2) . . . . ?
C1 Lu O C41 -126.50(14) . . . . ?
N12 Lu O C41 33.45(14) . . . . ?
N32 Lu O C41 -47.20(14) . . . . ?
C15 N11 N12 C13 0.5(2) . . . . ?
B N11 N12 C13 175.35(15) . . . . ?
C15 N11 N12 Lu 179.16(11) . . . . ?
B N11 N12 Lu -6.0(2) . . . . ?
O Lu N12 C13 64.10(16) . . . . ?
C2 Lu N12 C13 -32.64(17) . . . . ?
N22 Lu N12 C13 -133.26(17) . . . . ?
C1 Lu N12 C13 -171.30(17) . . . . ?
N32 Lu N12 C13 142.51(17) . . . . ?
O Lu N12 N11 -114.20(13) . . . . ?
C2 Lu N12 N11 149.06(13) . . . . ?
N22 Lu N12 N11 48.45(13) . . . . ?
C1 Lu N12 N11 10.4(2) . . . . ?
N32 Lu N12 N11 -35.79(13) . . . . ?
C25 N21 N22 C23 0.5(2) . . . . ?
B N21 N22 C23 -177.88(16) . . . . ?
C25 N21 N22 Lu -169.17(12) . . . . ?
B N21 N22 Lu 12.5(2) . . . . ?
O Lu N22 C23 177.95(14) . . . . ?
C2 Lu N22 C23 47.94(18) . . . . ?
C1 Lu N22 C23 -51.61(17) . . . . ?
N12 Lu N22 C23 142.25(18) . . . . ?
N32 Lu N22 C23 -136.89(17) . . . . ?
O Lu N22 N21 -15.42(19) . . . . ?
C2 Lu N22 N21 -145.43(13) . . . . ?
C1 Lu N22 N21 115.02(13) . . . . ?
N12 Lu N22 N21 -51.12(12) . . . . ?
N32 Lu N22 N21 29.74(13) . . . . ?
C35 N31 N32 C33 0.0(2) . . . . ?
B N31 N32 C33 -178.63(16) . . . . ?
C35 N31 N32 Lu 176.54(13) . . . . ?
B N31 N32 Lu -2.1(2) . . . . ?
O Lu N32 C33 -61.39(16) . . . . ?
C2 Lu N32 C33 -91.5(7) . . . . ?
N22 Lu N32 C33 140.17(17) . . . . ?
C1 Lu N32 C33 51.77(17) . . . . ?
N12 Lu N32 C33 -144.57(17) . . . . ?
O Lu N32 N31 123.05(13) . . . . ?
C2 Lu N32 N31 92.9(6) . . . . ?
N22 Lu N32 N31 -35.39(12) . . . . ?
C1 Lu N32 N31 -123.79(13) . . . . ?
N12 Lu N32 N31 39.87(12) . . . . ?
C4 Si1 C1 Lu -79.02(16) . . . . ?
C3 Si1 C1 Lu 42.33(17) . . . . ?
C5 Si1 C1 Lu 160.89(14) . . . . ?
O Lu C1 Si1 -66.92(14) . . . . ?
C2 Lu C1 Si1 35.46(14) . . . . ?
N22 Lu C1 Si1 137.43(13) . . . . ?
N12 Lu C1 Si1 173.79(10) . . . . ?
N32 Lu C1 Si1 -140.89(13) . . . . ?
C6 Si2 C2 Lu 87.6(3) . . . . ?
C7 Si2 C2 Lu -33.3(3) . . . . ?
C8 Si2 C2 Lu -154.5(3) . . . . ?
O Lu C2 Si2 14.0(3) . . . . ?
N22 Lu C2 Si2 171.0(2) . . . . ?
C1 Lu C2 Si2 -99.2(3) . . . . ?
N12 Lu C2 Si2 95.9(3) . . . . ?
N32 Lu C2 Si2 43.6(8) . . . . ?
N11 N12 C13 C14 -0.3(2) . . . . ?
Lu N12 C13 C14 -178.81(13) . . . . ?
N11 N12 C13 C17 -179.27(16) . . . . ?
Lu N12 C13 C17 2.3(3) . . . . ?
N12 C13 C14 C15 0.1(2) . . . . ?
C17 C13 C14 C15 178.92(19) . . . . ?
N12 N11 C15 C14 -0.4(2) . . . . ?
B N11 C15 C14 -174.66(18) . . . . ?
N12 N11 C15 C16 -177.03(17) . . . . ?
B N11 C15 C16 8.7(3) . . . . ?
C13 C14 C15 N11 0.2(2) . . . . ?
C13 C14 C15 C16 176.6(2) . . . . ?
N11 C15 C16 C16B 75.7(3) . . . . ?
C14 C15 C16 C16B -100.1(3) . . . . ?
N11 C15 C16 C16A -159.9(2) . . . . ?
C14 C15 C16 C16A 24.2(3) . . . . ?
N12 C13 C17 C17A 111.6(2) . . . . ?
C14 C13 C17 C17A -67.1(3) . . . . ?
N12 C13 C17 C17B -126.72(19) . . . . ?
C14 C13 C17 C17B 54.6(3) . . . . ?
N21 N22 C23 C24 -0.9(2) . . . . ?
Lu N22 C23 C24 167.14(13) . . . . ?
N21 N22 C23 C27 178.25(17) . . . . ?
Lu N22 C23 C27 -13.7(3) . . . . ?
N22 C23 C24 C25 0.9(2) . . . . ?
C27 C23 C24 C25 -178.12(19) . . . . ?
N22 N21 C25 C24 0.1(2) . . . . ?
B N21 C25 C24 178.28(18) . . . . ?
N22 N21 C25 C26 177.04(18) . . . . ?
B N21 C25 C26 -4.8(3) . . . . ?
C23 C24 C25 N21 -0.6(2) . . . . ?
C23 C24 C25 C26 -177.4(2) . . . . ?
N21 C25 C26 C26B 155.0(3) . . . . ?
C24 C25 C26 C26B -28.7(4) . . . . ?
N21 C25 C26 C26C -134.5(5) . . . . ?
C24 C25 C26 C26C 41.8(5) . . . . ?
N21 C25 C26 C26A -81.2(3) . . . . ?
C24 C25 C26 C26A 95.1(3) . . . . ?
N21 C25 C26 C26D 111.4(4) . . . . ?
C24 C25 C26 C26D -72.3(5) . . . . ?
N22 C23 C27 C27A 143.4(2) . . . . ?
C24 C23 C27 C27A -37.6(3) . . . . ?
N22 C23 C27 C27B -93.3(2) . . . . ?
C24 C23 C27 C27B 85.7(3) . . . . ?
N31 N32 C33 C34 0.1(2) . . . . ?
Lu N32 C33 C34 -175.88(13) . . . . ?
N31 N32 C33 C37 179.31(17) . . . . ?
Lu N32 C33 C37 3.3(3) . . . . ?
N32 C33 C34 C35 -0.2(2) . . . . ?
C37 C33 C34 C35 -179.33(19) . . . . ?
N32 N31 C35 C34 -0.1(2) . . . . ?
B N31 C35 C34 178.34(18) . . . . ?
N32 N31 C35 C36A 176.8(3) . . . . ?
B N31 C35 C36A -4.8(5) . . . . ?
N32 N31 C35 C36D -173.0(5) . . . . ?
B N31 C35 C36D 5.4(5) . . . . ?
C33 C34 C35 N31 0.1(2) . . . . ?
C33 C34 C35 C36A -176.9(3) . . . . ?
C33 C34 C35 C36D 171.7(6) . . . . ?
N31 C35 C36A C36C 128.0(5) . . . . ?
C34 C35 C36A C36C -55.6(6) . . . . ?
N31 C35 C36A C36B -106.6(6) . . . . ?
C34 C35 C36A C36B 69.8(7) . . . . ?
N31 C35 C36D C36F 102.1(7) . . . . ?
C34 C35 C36D C36F -68.8(9) . . . . ?
N31 C35 C36D C36E -136.7(8) . . . . ?
C34 C35 C36D C36E 52.5(11) . . . . ?
N32 C33 C37 C37B -118.2(2) . . . . ?
C34 C33 C37 C37B 60.8(3) . . . . ?
N32 C33 C37 C37A 120.8(2) . . . . ?
C34 C33 C37 C37A -60.1(3) . . . . ?
C44 O C41 C42 0.0(2) . . . . ?
Lu O C41 C42 -174.29(12) . . . . ?
O C41 C42 C43B -20.1(3) . . . . ?
O C41 C42 C43A 21.6(2) . . . . ?
C41 C42 C43A C44 -34.7(3) . . . . ?
C41 C42 C43B C44 33.1(5) . . . . ?
C41 O C44 C43B 20.7(4) . . . . ?
Lu O C44 C43B -164.9(3) . . . . ?
C41 O C44 C43A -23.2(3) . . . . ?
Lu O C44 C43A 151.3(2) . . . . ?
C42 C43B C44 O -33.8(5) . . . . ?
C42 C43B C44 C43A 64.8(4) . . . . ?
C42 C43A C44 O 35.8(3) . . . . ?
C42 C43A C44 C43B -58.1(4) . . . . ?
C15 N11 B N31 -120.5(2) . . . . ?
N12 N11 B N31 65.8(2) . . . . ?
C15 N11 B N21 116.9(2) . . . . ?
N12 N11 B N21 -56.8(2) . . . . ?
C35 N31 B N11 121.2(2) . . . . ?
N32 N31 B N11 -60.6(2) . . . . ?
C35 N31 B N21 -117.0(2) . . . . ?
N32 N31 B N21 61.2(2) . . . . ?
C25 N21 B N11 -123.95(19) . . . . ?
N22 N21 B N11 54.1(2) . . . . ?
C25 N21 B N31 112.9(2) . . . . ?
N22 N21 B N31 -69.1(2) . . . . ?
